data_2231666
loop_
_publ_author_name
'Zhu, Hualing'
'Wang, Zhan'
'Wei, Zhen'
'Bai, Yanan'
'Xv, Xiaoping'

_publ_section_title
;
 Bis[4-(1-iminoethyl)-3-methyl-1-phenyl-1<i>H</i>-pyrazol-5-olato-\k^2^<i>O</i>,<i>N</i>^4^]copper(II)
;
_journal_coeditor_code PV2436
_journal_issue 9
_journal_name_full 'Acta Crystallographica Section E'
_journal_page_first m1208
_journal_paper_doi 10.1107/S1600536811030753
_journal_volume 67
_journal_year 2011
_chemical_formula_iupac '[Cu (C12 H12 N3 O)2]'
_chemical_formula_moiety 'C24 H24 Cu N6 O2'
_chemical_formula_sum 'C24 H24 Cu N6 O2'
_chemical_formula_weight 492.03
_chemical_name_systematic
;
Bis[4-(1-iminoethyl)-3-methyl-1-phenyl-1<i>H</i>-pyrazol-5-olato-
\k^2^<i>O</i>,<i>N</i>^4^]copper(II)
;
_space_group_IT_number 14
_symmetry_cell_setting monoclinic
_symmetry_space_group_name_Hall '-P 2yn'
_symmetry_space_group_name_H-M 'P 1 21/n 1'
_atom_sites_solution_hydrogens geom
_atom_sites_solution_primary direct
_atom_sites_solution_secondary difmap
_audit_creation_method SHELXL-97
_cell_angle_alpha 90.00
_cell_angle_beta 98.701(17)
_cell_angle_gamma 90.00
_cell_formula_units_Z 2
_cell_length_a 6.391(6)
_cell_length_b 9.010(8)
_cell_length_c 18.772(17)
_cell_measurement_reflns_used 3203
_cell_measurement_temperature 113(2)
_cell_measurement_theta_max 27.9
_cell_measurement_theta_min 2.2
_cell_volume 1068.5(17)
_computing_cell_refinement 'CrystalClear (Rigaku/MSC, 2008)'
_computing_data_collection 'CrystalClear (Rigaku/MSC, 2008)'
_computing_data_reduction 'CrystalClear (Rigaku/MSC, 2008)'
_computing_molecular_graphics 'SHELXTL (Sheldrick, 2008)'
_computing_publication_material 'CrystalStructure (Rigaku/MSC, 2008)'
_computing_structure_refinement 'SHELXL97 (Sheldrick, 2008)'
_computing_structure_solution 'SHELXS97 (Sheldrick, 2008)'
_diffrn_ambient_temperature 113(2)
_diffrn_detector_area_resol_mean 14.22
_diffrn_measured_fraction_theta_full 1.000
_diffrn_measured_fraction_theta_max 1.000
_diffrn_measurement_device_type 'Rigaku Saturn724 CCD'
_diffrn_measurement_method '\w and \f scans'
_diffrn_radiation_monochromator multilayer
_diffrn_radiation_source 'rotating anode'
_diffrn_radiation_type MoK\a
_diffrn_radiation_wavelength 0.71073
_diffrn_reflns_av_R_equivalents 0.1299
_diffrn_reflns_av_sigmaI/netI 0.0805
_diffrn_reflns_limit_h_max 7
_diffrn_reflns_limit_h_min -7
_diffrn_reflns_limit_k_max 10
_diffrn_reflns_limit_k_min -10
_diffrn_reflns_limit_l_max 21
_diffrn_reflns_limit_l_min -22
_diffrn_reflns_number 8871
_diffrn_reflns_theta_full 25.02
_diffrn_reflns_theta_max 25.02
_diffrn_reflns_theta_min 2.20
_diffrn_standards_decay_% 0
_diffrn_standards_interval_count 0
_diffrn_standards_interval_time 0
_diffrn_standards_number 0
_exptl_absorpt_coefficient_mu 1.058
_exptl_absorpt_correction_T_max 0.9016
_exptl_absorpt_correction_T_min 0.9016
_exptl_absorpt_correction_type multi-scan
_exptl_absorpt_process_details '(CrystalClear; Rigaku/MSC, 2008)'
_exptl_crystal_colour 'dark green'
_exptl_crystal_density_diffrn 1.529
_exptl_crystal_density_method 'not measured'
_exptl_crystal_description block
_exptl_crystal_F_000 510
_exptl_crystal_size_max 0.10
_exptl_crystal_size_mid 0.10
_exptl_crystal_size_min 0.10
_refine_diff_density_max 0.617
_refine_diff_density_min -1.639
_refine_ls_extinction_method none
_refine_ls_goodness_of_fit_ref 1.082
_refine_ls_hydrogen_treatment constr
_refine_ls_matrix_type full
_refine_ls_number_parameters 154
_refine_ls_number_reflns 1888
_refine_ls_number_restraints 0
_refine_ls_restrained_S_all 1.082
_refine_ls_R_factor_all 0.0806
_refine_ls_R_factor_gt 0.0629
_refine_ls_shift/su_max 0.000
_refine_ls_shift/su_mean 0.000
_refine_ls_structure_factor_coef Fsqd
_refine_ls_weighting_details 'calc w=1/[\s^2^(Fo^2^)+(0.0430P)^2^+2.9195P] where P=(Fo^2^+2Fc^2^)/3'
_refine_ls_weighting_scheme calc
_refine_ls_wR_factor_gt 0.1231
_refine_ls_wR_factor_ref 0.1360
_reflns_number_gt 1636
_reflns_number_total 1888
_reflns_threshold_expression I>2\s(I)
_cod_data_source_file pv2436.cif
_cod_data_source_block I
_cod_original_cell_volume 1068.5(16)
_cod_original_sg_symbol_H-M 'P 21/n '
_cod_database_code 2231666
_cod_database_fobs_code 2231666

loop_
_symmetry_equiv_pos_as_xyz
'x, y, z'
'-x+1/2, y+1/2, -z+1/2'
'-x, -y, -z'
'x-1/2, -y-1/2, z-1/2'

loop_
_atom_site_type_symbol
_atom_site_label
_atom_site_fract_x
_atom_site_fract_y
_atom_site_fract_z
_atom_site_U_iso_or_equiv
_atom_site_adp_type
_atom_site_calc_flag
_atom_site_refinement_flags
_atom_site_occupancy
_atom_site_symmetry_multiplicity
Cu Cu1 1.0000 0.0000 0.0000 0.0168(2) Uani d S 1 2
O O1 0.8267(5) 0.0256(3) 0.07637(14) 0.0180(6) Uani d . 1 1
N N1 0.5337(5) 0.1293(4) 0.11912(17) 0.0175(8) Uani d . 1 1
N N2 0.3649(5) 0.2250(4) 0.09578(18) 0.0181(8) Uani d . 1 1
N N3 0.8317(5) 0.1373(4) -0.06383(17) 0.0174(8) Uani d . 1 1
H H3 0.8788 0.1521 -0.1049 0.018(11) Uiso calc R 1 1
C C1 0.6638(6) 0.1120(4) 0.0678(2) 0.0149(8) Uani d . 1 1
C C2 0.5770(6) 0.2036(4) 0.0094(2) 0.0147(8) Uani d . 1 1
C C3 0.3932(6) 0.2692(4) 0.0303(2) 0.0172(9) Uani d . 1 1
C C4 0.2369(7) 0.3782(5) -0.0080(2) 0.0226(9) Uani d . 1 1
H H4A 0.1279 0.4000 0.0220 0.034 Uiso calc R 1 1
H H4B 0.1704 0.3356 -0.0540 0.034 Uiso calc R 1 1
H H4C 0.3105 0.4701 -0.0171 0.034 Uiso calc R 1 1
C C5 0.6613(7) 0.2121(4) -0.0571(2) 0.0186(9) Uani d . 1 1
C C6 0.5517(7) 0.3040(5) -0.1183(2) 0.0248(10) Uani d . 1 1
H H6A 0.6266 0.2943 -0.1599 0.037 Uiso calc R 1 1
H H6B 0.5513 0.4083 -0.1035 0.037 Uiso calc R 1 1
H H6C 0.4056 0.2694 -0.1314 0.037 Uiso calc R 1 1
C C7 0.5388(7) 0.0532(4) 0.1862(2) 0.0171(9) Uani d . 1 1
C C8 0.3507(7) 0.0359(5) 0.2136(2) 0.0217(9) Uani d . 1 1
H H8 0.2236 0.0788 0.1896 0.026 Uiso calc R 1 1
C C9 0.3505(7) -0.0449(5) 0.2766(2) 0.0242(10) Uani d . 1 1
H H9 0.2219 -0.0586 0.2953 0.029 Uiso calc R 1 1
C C10 0.5372(7) -0.1061(5) 0.3124(2) 0.0239(10) Uani d . 1 1
H H10 0.5354 -0.1621 0.3552 0.029 Uiso calc R 1 1
C C11 0.7253(7) -0.0854(5) 0.2858(2) 0.0220(9) Uani d . 1 1
H H11 0.8529 -0.1265 0.3105 0.026 Uiso calc R 1 1
C C12 0.7277(7) -0.0043(4) 0.2227(2) 0.0182(9) Uani d . 1 1
H H12 0.8570 0.0117 0.2046 0.022 Uiso calc R 1 1

loop_
_atom_site_aniso_label
_atom_site_aniso_U_11
_atom_site_aniso_U_22
_atom_site_aniso_U_33
_atom_site_aniso_U_12
_atom_site_aniso_U_13
_atom_site_aniso_U_23
Cu1 0.0155(4) 0.0184(4) 0.0171(4) 0.0023(3) 0.0047(3) -0.0003(3)
O1 0.0137(14) 0.0223(15) 0.0186(14) 0.0057(12) 0.0044(11) 0.0013(12)
N1 0.0137(17) 0.0185(18) 0.0205(17) 0.0046(14) 0.0034(14) 0.0012(14)
N2 0.0151(17) 0.0160(17) 0.0240(18) 0.0013(14) 0.0057(14) -0.0006(14)
N3 0.0184(18) 0.0208(18) 0.0140(16) -0.0009(15) 0.0055(14) -0.0024(14)
C1 0.0136(19) 0.015(2) 0.0166(18) -0.0032(16) 0.0036(16) -0.0009(15)
C2 0.015(2) 0.0124(19) 0.0170(19) -0.0017(16) 0.0030(16) 0.0006(16)
C3 0.017(2) 0.0125(19) 0.022(2) -0.0026(16) 0.0029(17) -0.0026(16)
C4 0.020(2) 0.020(2) 0.027(2) 0.0031(18) 0.0017(19) 0.0018(18)
C5 0.021(2) 0.016(2) 0.018(2) -0.0043(17) 0.0006(17) -0.0016(17)
C6 0.030(3) 0.024(2) 0.020(2) 0.004(2) 0.0029(19) 0.0001(18)
C7 0.023(2) 0.015(2) 0.0138(18) 0.0005(17) 0.0044(17) -0.0034(16)
C8 0.016(2) 0.027(2) 0.023(2) 0.0053(18) 0.0069(18) 0.0012(18)
C9 0.019(2) 0.031(2) 0.025(2) -0.0016(19) 0.0104(18) -0.0015(19)
C10 0.026(2) 0.028(2) 0.020(2) -0.004(2) 0.0087(19) -0.0007(18)
C11 0.020(2) 0.026(2) 0.019(2) 0.0035(19) 0.0014(17) -0.0021(18)
C12 0.015(2) 0.019(2) 0.022(2) -0.0018(17) 0.0058(17) -0.0016(17)

loop_
_atom_type_symbol
_atom_type_description
_atom_type_scat_dispersion_real
_atom_type_scat_dispersion_imag
_atom_type_scat_source
C C 0.0033 0.0016 'International Tables Vol C Tables 4.2.6.8 and 6.1.1.4'
H H 0.0000 0.0000 'International Tables Vol C Tables 4.2.6.8 and 6.1.1.4'
N N 0.0061 0.0033 'International Tables Vol C Tables 4.2.6.8 and 6.1.1.4'
O O 0.0106 0.0060 'International Tables Vol C Tables 4.2.6.8 and 6.1.1.4'
Cu Cu 0.3201 1.2651 'International Tables Vol C Tables 4.2.6.8 and 6.1.1.4'

loop_
_geom_angle_atom_site_label_1
_geom_angle_atom_site_label_2
_geom_angle_atom_site_label_3
_geom_angle_site_symmetry_1
_geom_angle_site_symmetry_3
_geom_angle
N3 Cu1 N3 3_755 . 180.0(2)
N3 Cu1 O1 3_755 . 86.83(14)
N3 Cu1 O1 . . 93.17(14)
N3 Cu1 O1 3_755 3_755 93.17(14)
N3 Cu1 O1 . 3_755 86.83(14)
O1 Cu1 O1 . 3_755 180.00(14)
C1 O1 Cu1 . . 121.1(2)
C1 N1 N2 . . 111.8(3)
C1 N1 C7 . . 128.9(3)
N2 N1 C7 . . 119.0(3)
C3 N2 N1 . . 105.5(3)
C5 N3 Cu1 . . 131.7(3)
C5 N3 H3 . . 114.1
Cu1 N3 H3 . . 114.1
O1 C1 N1 . . 123.0(3)
O1 C1 C2 . . 131.4(4)
N1 C1 C2 . . 105.6(3)
C1 C2 C3 . . 105.8(3)
C1 C2 C5 . . 123.3(4)
C3 C2 C5 . . 130.8(4)
N2 C3 C2 . . 111.4(4)
N2 C3 C4 . . 117.7(4)
C2 C3 C4 . . 131.0(4)
C3 C4 H4A . . 109.5
C3 C4 H4B . . 109.5
H4A C4 H4B . . 109.5
C3 C4 H4C . . 109.5
H4A C4 H4C . . 109.5
H4B C4 H4C . . 109.5
N3 C5 C2 . . 119.1(4)
N3 C5 C6 . . 120.7(4)
C2 C5 C6 . . 120.1(4)
C5 C6 H6A . . 109.5
C5 C6 H6B . . 109.5
H6A C6 H6B . . 109.5
C5 C6 H6C . . 109.5
H6A C6 H6C . . 109.5
H6B C6 H6C . . 109.5
C8 C7 C12 . . 120.7(4)
C8 C7 N1 . . 118.4(4)
C12 C7 N1 . . 120.9(4)
C7 C8 C9 . . 119.2(4)
C7 C8 H8 . . 120.4
C9 C8 H8 . . 120.4
C8 C9 C10 . . 120.5(4)
C8 C9 H9 . . 119.7
C10 C9 H9 . . 119.7
C11 C10 C9 . . 120.0(4)
C11 C10 H10 . . 120.0
C9 C10 H10 . . 120.0
C10 C11 C12 . . 120.0(4)
C10 C11 H11 . . 120.0
C12 C11 H11 . . 120.0
C11 C12 C7 . . 119.5(4)
C11 C12 H12 . . 120.3
C7 C12 H12 . . 120.3

loop_
_geom_bond_atom_site_label_1
_geom_bond_atom_site_label_2
_geom_bond_site_symmetry_2
_geom_bond_distance
Cu1 N3 3_755 1.932(4)
Cu1 N3 . 1.932(4)
Cu1 O1 . 1.953(3)
Cu1 O1 3_755 1.953(3)
O1 C1 . 1.290(5)
N1 C1 . 1.373(5)
N1 N2 . 1.399(5)
N1 C7 . 1.430(5)
N2 C3 . 1.330(5)
N3 C5 . 1.303(5)
N3 H3 . 0.8800
C1 C2 . 1.418(5)
C2 C3 . 1.422(6)
C2 C5 . 1.435(6)
C3 C4 . 1.505(6)
C4 H4A . 0.9800
C4 H4B . 0.9800
C4 H4C . 0.9800
C5 C6 . 1.502(6)
C6 H6A . 0.9800
C6 H6B . 0.9800
C6 H6C . 0.9800
C7 C8 . 1.385(6)
C7 C12 . 1.395(6)
C8 C9 . 1.389(6)
C8 H8 . 0.9500
C9 C10 . 1.392(6)
C9 H9 . 0.9500
C10 C11 . 1.383(6)
C10 H10 . 0.9500
C11 C12 . 1.395(6)
C11 H11 . 0.9500
C12 H12 . 0.9500

loop_
_geom_hbond_atom_site_label_D
_geom_hbond_atom_site_label_H
_geom_hbond_atom_site_label_A
_geom_hbond_site_symmetry_A
_geom_hbond_distance_DH
_geom_hbond_distance_HA
_geom_hbond_distance_DA
_geom_hbond_angle_DHA
_geom_hbond_publ_flag
N3 H3 O1 3_755 0.88 2.47 2.670(5) 93.5 n
C4 H4B N3 1_455 0.98 2.79 3.419(6) 122.5 n
C9 H9 N2 2_545 0.95 2.94 3.596(6) 127.5 n
C11 H11 N1 2_645 0.95 2.61 3.366(6) 136.6 y
C11 H11 N2 2_645 0.95 2.68 3.599(6) 163.3 n
C12 H12 O1 . 0.95 2.39 2.923(5) 115.1 n

loop_
_geom_torsion_atom_site_label_1
_geom_torsion_atom_site_label_2
_geom_torsion_atom_site_label_3
_geom_torsion_atom_site_label_4
_geom_torsion_site_symmetry_1
_geom_torsion
N3 Cu1 O1 C1 3_755 -178.9(3)
N3 Cu1 O1 C1 . 1.1(3)
C1 N1 N2 C3 . -1.2(4)
C7 N1 N2 C3 . -175.0(3)
O1 Cu1 N3 C5 . -2.5(4)
O1 Cu1 N3 C5 3_755 177.5(4)
Cu1 O1 C1 N1 . 177.7(3)
Cu1 O1 C1 C2 . -1.4(6)
N2 N1 C1 O1 . -178.0(3)
C7 N1 C1 O1 . -4.9(6)
N2 N1 C1 C2 . 1.3(4)
C7 N1 C1 C2 . 174.4(4)
O1 C1 C2 C3 . 178.3(4)
N1 C1 C2 C3 . -1.0(4)
O1 C1 C2 C5 . 2.3(7)
N1 C1 C2 C5 . -177.0(4)
N1 N2 C3 C2 . 0.5(4)
N1 N2 C3 C4 . -178.2(3)
C1 C2 C3 N2 . 0.3(5)
C5 C2 C3 N2 . 175.9(4)
C1 C2 C3 C4 . 178.8(4)
C5 C2 C3 C4 . -5.6(7)
Cu1 N3 C5 C2 . 3.6(6)
Cu1 N3 C5 C6 . -175.4(3)
C1 C2 C5 N3 . -3.1(6)
C3 C2 C5 N3 . -178.0(4)
C1 C2 C5 C6 . 175.9(4)
C3 C2 C5 C6 . 0.9(7)
C1 N1 C7 C8 . -151.2(4)
N2 N1 C7 C8 . 21.4(5)
C1 N1 C7 C12 . 27.8(6)
N2 N1 C7 C12 . -159.6(4)
C12 C7 C8 C9 . -2.6(6)
N1 C7 C8 C9 . 176.4(4)
C7 C8 C9 C10 . 0.9(7)
C8 C9 C10 C11 . 0.6(7)
C9 C10 C11 C12 . -0.5(6)
C10 C11 C12 C7 . -1.1(6)
C8 C7 C12 C11 . 2.7(6)
N1 C7 C12 C11 . -176.3(4)
